data_4500750
loop_
_publ_author_name
'McGlone, Thomas'
'Streb, Carsten'
'Busquets-Fit\'e, Mart\'i'
'Yan, Jun'
'Gabb, David'
'Long, De-Liang'
'Cronin, Leroy'

_publ_section_title
;
 Silver Linked Polyoxometalate Open Frameworks (Ag-POMOFs) for the
 Directed Fabrication of Silver Nanomaterials
;
_journal_issue 6
_journal_name_full 'Crystal Growth &amp; Design'
_journal_page_first 2471
_journal_paper_doi 10.1021/cg2002496
_journal_volume 11
_journal_year 2011
_chemical_formula_sum 'C24 H36 Ag4 Bi N12 O60 W18'
_chemical_formula_weight 5402.41
_chemical_name_systematic
;
 ?
;
_space_group_IT_number 167
_symmetry_cell_setting trigonal
_symmetry_space_group_name_Hall '-R 3 2"c'
_symmetry_space_group_name_H-M 'R -3 c :H'
_atom_sites_solution_hydrogens geom
_atom_sites_solution_primary direct
_atom_sites_solution_secondary difmap
_audit_creation_method SHELXL-97
_cell_angle_alpha 90.00
_cell_angle_beta 90.00
_cell_angle_gamma 120.00
_cell_formula_units_Z 6
_cell_length_a 20.5547(9)
_cell_length_b 20.5547(9)
_cell_length_c 33.1479(19)
_cell_measurement_reflns_used 7278
_cell_measurement_temperature 150(2)
_cell_measurement_theta_max 29.2220
_cell_measurement_theta_min 3.0832
_cell_volume 12128.6(10)
_computing_cell_refinement
;
CrysAlisPro, Oxford Diffraction Ltd.,
Version 1.171.33.41 (release 06-05-2009 CrysAlis171 .NET)
(compiled May  6 2009,17:20:42)
;
_computing_data_collection
;
CrysAlisPro, Oxford Diffraction Ltd.,
Version 1.171.33.41 (release 06-05-2009 CrysAlis171 .NET)
(compiled May  6 2009,17:20:42)
;
_computing_data_reduction
;       
CrysAlisPro, Oxford Diffraction Ltd.,
Version 1.171.33.41 (release 06-05-2009 CrysAlis171 .NET)
(compiled May  6 2009,17:20:42)
;
_computing_structure_refinement 'SHELXL-97 (Sheldrick, 2008)'
_computing_structure_solution 'SHELXS-97 (Sheldrick, 2008)'
_diffrn_ambient_temperature 150(2)
_diffrn_measured_fraction_theta_full 0.998
_diffrn_measured_fraction_theta_max 0.998
_diffrn_measurement_device_type 'Oxford Diffraction CCD'
_diffrn_measurement_method '\w scans'
_diffrn_radiation_monochromator graphite
_diffrn_radiation_source 'fine-focus sealed tube'
_diffrn_radiation_type MoK\a
_diffrn_radiation_wavelength 0.71073
_diffrn_reflns_av_R_equivalents 0.0864
_diffrn_reflns_av_sigmaI/netI 0.0350
_diffrn_reflns_limit_h_max 23
_diffrn_reflns_limit_h_min -24
_diffrn_reflns_limit_k_max 24
_diffrn_reflns_limit_k_min -24
_diffrn_reflns_limit_l_max 38
_diffrn_reflns_limit_l_min -40
_diffrn_reflns_number 23492
_diffrn_reflns_theta_full 25.49
_diffrn_reflns_theta_max 25.49
_diffrn_reflns_theta_min 3.09
_diffrn_standards_decay_% none
_exptl_absorpt_coefficient_mu 28.699
_exptl_absorpt_correction_T_max 0.0989
_exptl_absorpt_correction_T_min 0.0440
_exptl_absorpt_correction_type analytical
_exptl_absorpt_process_details
;
CrysAlisPro, Oxford Diffraction Ltd.,
Version 1.171.33.41 (release 06-05-2009 CrysAlis171 .NET)
(compiled May  6 2009,17:20:42)
Empirical absorption correction using spherical harmonics,
implemented in SCALE3 ABSPACK scaling algorithm.
;
_exptl_crystal_colour colourless
_exptl_crystal_density_diffrn 4.438
_exptl_crystal_density_meas ?
_exptl_crystal_density_method 'not measured'
_exptl_crystal_description block
_exptl_crystal_F_000 14082
_exptl_crystal_size_max 0.29
_exptl_crystal_size_mid 0.16
_exptl_crystal_size_min 0.15
_refine_diff_density_max 2.054
_refine_diff_density_min -1.529
_refine_diff_density_rms 0.306
_refine_ls_extinction_method none
_refine_ls_goodness_of_fit_ref 1.122
_refine_ls_hydrogen_treatment mixed
_refine_ls_matrix_type full
_refine_ls_number_parameters 174
_refine_ls_number_reflns 2514
_refine_ls_number_restraints 0
_refine_ls_restrained_S_all 1.122
_refine_ls_R_factor_all 0.0753
_refine_ls_R_factor_gt 0.0543
_refine_ls_shift/su_max 0.001
_refine_ls_shift/su_mean 0.000
_refine_ls_structure_factor_coef Fsqd
_refine_ls_weighting_details 'calc w=1/[\s^2^(Fo^2^)+(0.0545P)^2^+1180.7531P] where P=(Fo^2^+2Fc^2^)/3'
_refine_ls_weighting_scheme calc
_refine_ls_wR_factor_gt 0.1327
_refine_ls_wR_factor_ref 0.1571
_reflns_number_gt 1846
_reflns_number_total 2514
_reflns_threshold_expression >2\s(I)
_cod_data_source_file cg2002496_si_002.cif
_cod_data_source_block Ag-3
_cod_depositor_comments
;
The following automatic conversions were performed:

'_symmetry_cell_setting' value 'Trigonal' changed to 'trigonal'
according to /home/saulius/struct/CIF-dictionaries/cif_core.dic
dictionary named 'cif_core.dic' version 2.4.1 from 2010-06-29.

Automatic conversion script
Id: cif_fix_values 1715 2011-07-08 13:25:40Z adriana 

The following automatic conversions were performed:

'_exptl_crystal_density_meas' value 'none' was changed to '?' - the
value is perceived as not measured.

Automatic conversion script
Id: cif_fix_values 3008 2015-01-20 13:52:24Z robertas 
;
_cod_original_cell_volume 12128.5(10)
_cod_original_sg_symbol_H-M R-3c
_cod_database_code 4500750

loop_
_symmetry_equiv_pos_as_xyz
'x, y, z'
'-y, x-y, z'
'-x+y, -x, z'
'-y, -x, z+1/2'
'-x+y, y, z+1/2'
'x, x-y, z+1/2'
'x+2/3, y+1/3, z+1/3'
'-y+2/3, x-y+1/3, z+1/3'
'-x+y+2/3, -x+1/3, z+1/3'
'-y+2/3, -x+1/3, z+5/6'
'-x+y+2/3, y+1/3, z+5/6'
'x+2/3, x-y+1/3, z+5/6'
'x+1/3, y+2/3, z+2/3'
'-y+1/3, x-y+2/3, z+2/3'
'-x+y+1/3, -x+2/3, z+2/3'
'-y+1/3, -x+2/3, z+7/6'
'-x+y+1/3, y+2/3, z+7/6'
'x+1/3, x-y+2/3, z+7/6'
'-x, -y, -z'
'y, -x+y, -z'
'x-y, x, -z'
'y, x, -z-1/2'
'x-y, -y, -z-1/2'
'-x, -x+y, -z-1/2'
'-x+2/3, -y+1/3, -z+1/3'
'y+2/3, -x+y+1/3, -z+1/3'
'x-y+2/3, x+1/3, -z+1/3'
'y+2/3, x+1/3, -z-1/6'
'x-y+2/3, -y+1/3, -z-1/6'
'-x+2/3, -x+y+1/3, -z-1/6'
'-x+1/3, -y+2/3, -z+2/3'
'y+1/3, -x+y+2/3, -z+2/3'
'x-y+1/3, x+2/3, -z+2/3'
'y+1/3, x+2/3, -z+1/6'
'x-y+1/3, -y+2/3, -z+1/6'
'-x+1/3, -x+y+2/3, -z+1/6'

loop_
_atom_site_label
_atom_site_type_symbol
_atom_site_fract_x
_atom_site_fract_y
_atom_site_fract_z
_atom_site_U_iso_or_equiv
_atom_site_adp_type
_atom_site_occupancy
_atom_site_symmetry_multiplicity
_atom_site_calc_flag
_atom_site_refinement_flags
_atom_site_disorder_assembly
_atom_site_disorder_group
W1 W 0.82977(5) 0.82778(5) 0.05444(3) 0.0534(3) Uani 0.948(3) 1 d P . 1
W2 W 0.98742(5) 0.82278(5) 0.05448(3) 0.0518(3) Uani 0.948(3) 1 d P . 1
W3 W 0.93751(5) 0.88023(5) 0.13540(2) 0.0486(3) Uani 0.948(3) 1 d P . 1
Bi1 Bi 1.0000 1.0000 0.02821(18) 0.0343(14) Uani 0.44 3 d SP . 1
Bi1' Bi 1.0000 1.0000 0.0415(14) 0.040(12) Uani 0.06 3 d SP . 1
Ag1 Ag 0.95247(18) 0.61913(18) 0.0833 0.0825(11) Uani 0.76 2 d SP . 1
Ag2 Ag 0.8677(3) 0.8677(3) 0.2500 0.0828(16) Uani 0.52 2 d SP . 1
Ag3 Ag 1.0000 1.0000 0.2500 0.090(17) Uiso 0.09 6 d SP . 1
O1 O 0.9506(6) 0.9060(7) 0.0676(4) 0.043(3) Uani 1 1 d . . 1
O2 O 0.8805(9) 0.7693(10) 0.0480(5) 0.062(4) Uani 1 1 d . . 1
O3 O 0.8563(7) 0.8606(7) 0.0000(4) 0.049(3) Uani 1 1 d . . 1
O4 O 1.0033(9) 0.7490(8) 0.0494(5) 0.069(4) Uani 1 1 d . . 1
O5 O 0.9695(8) 0.8149(9) 0.1117(4) 0.058(4) Uani 1 1 d . . 1
O6 O 0.9194(8) 0.8437(9) 0.1840(5) 0.067(4) Uani 1 1 d . . 1
O7 O 0.8401(8) 0.8183(8) 0.1117(4) 0.055(3) Uani 1 1 d . . 1
O8 O 0.9139(8) 0.9581(7) 0.1398(4) 0.053(3) Uani 1 1 d . . 1
O9 O 0.7396(8) 0.7566(8) 0.0487(5) 0.068(4) Uani 1 1 d . . 1
O10 O 0.8153(7) 0.9112(7) 0.0635(4) 0.053(3) Uani 1 1 d . . 1
N1 N 0.9749(16) 0.5861(15) 0.0268(9) 0.112(8) Uiso 1 1 d . A 1
C1 C 0.9972(18) 0.5920(19) -0.0052(10) 0.106(10) Uiso 1 1 d . A 1
C2 C 1.026(2) 0.585(2) -0.0450(10) 0.119(11) Uiso 1 1 d . A 1
H2A H 1.0799 0.6036 -0.0432 0.179 Uiso 1 1 calc R A 1
H2B H 1.0166 0.6143 -0.0651 0.179 Uiso 1 1 calc R A 1
H2C H 1.0000 0.5320 -0.0532 0.179 Uiso 1 1 calc R A 1
C3 C 0.746(2) 0.8702(19) 0.1859(12) 0.115(11) Uiso 1 1 d . B 1
N3 N 0.783(2) 0.879(2) 0.2153(12) 0.099(11) Uiso 0.70 1 d P B 1
C4 C 0.705(2) 0.865(2) 0.1477(12) 0.090(12) Uiso 0.70 1 d P B 1
H4A H 0.6958 0.9070 0.1460 0.135 Uiso 0.70 1 calc PR B 1
H4B H 0.6574 0.8174 0.1472 0.135 Uiso 0.70 1 calc PR B 1
H4C H 0.7362 0.8667 0.1247 0.135 Uiso 0.70 1 calc PR B 1
W1' W 0.8460(14) 0.8690(16) 0.1129(8) 0.088(8) Uiso 0.052(3) 1 d P . 2
W3' W 1.0029(16) 0.8623(18) 0.1142(8) 0.091(9) Uiso 0.052(3) 1 d P . 2
W2' W 0.8883(16) 0.7953(17) 0.0354(9) 0.080(9) Uiso 0.052(3) 1 d P . 2

loop_
_atom_site_aniso_label
_atom_site_aniso_U_11
_atom_site_aniso_U_22
_atom_site_aniso_U_33
_atom_site_aniso_U_23
_atom_site_aniso_U_13
_atom_site_aniso_U_12
W1 0.0447(5) 0.0507(5) 0.0555(6) 0.0072(4) 0.0004(4) 0.0169(4)
W2 0.0630(6) 0.0487(5) 0.0529(5) 0.0012(4) 0.0002(4) 0.0348(4)
W3 0.0520(5) 0.0477(5) 0.0455(5) 0.0054(3) 0.0027(4) 0.0246(4)
Bi1 0.0361(13) 0.0361(13) 0.031(4) 0.000 0.000 0.0180(7)
Bi1' 0.037(10) 0.037(10) 0.04(3) 0.000 0.000 0.019(5)
Ag1 0.0799(17) 0.0799(17) 0.073(2) 0.0047(10) -0.0047(10) 0.029(2)
Ag2 0.103(3) 0.103(3) 0.045(3) -0.0033(13) 0.0033(13) 0.054(4)
O1 0.043(7) 0.039(6) 0.049(7) 0.008(5) 0.002(5) 0.022(6)
O2 0.082(11) 0.062(10) 0.051(9) 0.017(8) 0.008(8) 0.043(9)
O3 0.050(7) 0.049(7) 0.050(7) -0.005(6) -0.007(6) 0.026(7)
O4 0.087(11) 0.065(9) 0.086(11) -0.005(8) -0.009(9) 0.060(9)
O5 0.054(8) 0.054(9) 0.064(9) -0.006(7) -0.007(7) 0.024(8)
O6 0.066(9) 0.069(10) 0.068(9) 0.014(8) 0.011(7) 0.035(8)
O7 0.062(9) 0.052(8) 0.058(8) 0.006(6) 0.011(7) 0.034(7)
O8 0.062(9) 0.049(7) 0.048(7) 0.005(6) 0.009(6) 0.028(7)
O9 0.049(8) 0.066(9) 0.081(10) 0.015(8) 0.005(7) 0.024(7)
O10 0.042(7) 0.050(8) 0.065(8) 0.000(6) -0.002(6) 0.022(6)

loop_
_atom_type_symbol
_atom_type_description
_atom_type_scat_dispersion_real
_atom_type_scat_dispersion_imag
_atom_type_scat_source
W W -0.8490 6.8722 'International Tables Vol C Tables 4.2.6.8 and 6.1.1.4'
Bi Bi -4.1077 10.2566 'International Tables Vol C Tables 4.2.6.8 and 6.1.1.4'
Ag Ag -0.8971 1.1015 'International Tables Vol C Tables 4.2.6.8 and 6.1.1.4'
O O 0.0106 0.0060 'International Tables Vol C Tables 4.2.6.8 and 6.1.1.4'
N N 0.0061 0.0033 'International Tables Vol C Tables 4.2.6.8 and 6.1.1.4'
C C 0.0033 0.0016 'International Tables Vol C Tables 4.2.6.8 and 6.1.1.4'
H H 0.0000 0.0000 'International Tables Vol C Tables 4.2.6.8 and 6.1.1.4'

loop_
_geom_angle_atom_site_label_1
_geom_angle_atom_site_label_2
_geom_angle_atom_site_label_3
_geom_angle
_geom_angle_site_symmetry_1
_geom_angle_site_symmetry_3
O9 W1 O10 101.5(7) . .
O9 W1 O3 101.2(7) . .
O10 W1 O3 88.6(5) . .
O9 W1 O7 98.6(7) . .
O10 W1 O7 90.6(6) . .
O3 W1 O7 159.9(6) . .
O9 W1 O2 98.3(7) . .
O10 W1 O2 160.2(6) . .
O3 W1 O2 88.2(6) . .
O7 W1 O2 85.8(7) . .
O9 W1 O1 170.0(6) . .
O10 W1 O1 86.5(5) . .
O3 W1 O1 84.9(5) . .
O7 W1 O1 75.0(5) . .
O2 W1 O1 73.7(6) . .
O4 W2 O3 101.9(7) . 21_655
O4 W2 O2 98.8(8) . .
O3 W2 O2 88.3(6) 21_655 .
O4 W2 O5 97.8(7) . .
O3 W2 O5 160.3(6) 21_655 .
O2 W2 O5 86.9(7) . .
O4 W2 O10 100.4(7) . 2_765
O3 W2 O10 88.4(5) 21_655 2_765
O2 W2 O10 160.8(6) . 2_765
O5 W2 O10 89.9(6) . 2_765
O4 W2 O1 170.4(6) . .
O3 W2 O1 84.9(5) 21_655 .
O2 W2 O1 74.3(6) . .
O5 W2 O1 75.4(5) . .
O10 W2 O1 86.5(5) 2_765 .
O6 W3 O8 101.8(6) . .
O6 W3 O7 99.5(7) . .
O8 W3 O7 88.2(6) . .
O6 W3 O8 101.0(6) . 2_765
O8 W3 O8 88.1(9) . 2_765
O7 W3 O8 159.5(6) . 2_765
O6 W3 O5 98.6(7) . .
O8 W3 O5 159.6(6) . .
O7 W3 O5 88.7(6) . .
O8 W3 O5 87.8(6) 2_765 .
O6 W3 O1 169.5(6) . .
O8 W3 O1 86.0(5) . .
O7 W3 O1 73.5(5) . .
O8 W3 O1 86.1(5) 2_765 .
O5 W3 O1 73.8(5) . .
Bi1 Bi1 O1 127.9(4) 19_775 2_765
Bi1 Bi1 O1 127.9(4) 19_775 3_675
O1 Bi1 O1 86.2(5) 2_765 3_675
Bi1 Bi1 O1 127.9(4) 19_775 .
O1 Bi1 O1 86.2(5) 2_765 .
O1 Bi1 O1 86.2(5) 3_675 .
Bi1 Bi1 Bi1' 0.000(1) 19_775 19_775
O1 Bi1 Bi1' 127.9(4) 2_765 19_775
O1 Bi1 Bi1' 127.9(4) 3_675 19_775
O1 Bi1 Bi1' 127.9(4) . 19_775
O1 Bi1' O1 100.6(17) 2_765 3_675
O1 Bi1' O1 100.6(17) 2_765 .
O1 Bi1' O1 100.6(17) 3_675 .
O1 Bi1' Bi1 117.3(13) 2_765 19_775
O1 Bi1' Bi1 117.3(13) 3_675 19_775
O1 Bi1' Bi1 117.3(13) . 19_775
O1 Bi1' Bi1' 117.3(13) 2_765 19_775
O1 Bi1' Bi1' 117.3(13) 3_675 19_775
O1 Bi1' Bi1' 117.3(13) . 19_775
Bi1 Bi1' Bi1' 0.000(1) 19_775 19_775
N1 Ag1 N1 174.1(15) 34_545 .
N1 Ag1 O4 99.6(8) 34_545 .
N1 Ag1 O4 84.6(8) . .
N1 Ag1 O4 84.6(8) 34_545 34_545
N1 Ag1 O4 99.6(8) . 34_545
O4 Ag1 O4 88.2(7) . 34_545
N1 Ag1 Ag2 87.0(8) 34_545 25_665
N1 Ag1 Ag2 87.1(8) . 25_665
O4 Ag1 Ag2 135.9(3) . 25_665
O4 Ag1 Ag2 135.9(3) 34_545 25_665
N3 Ag2 N3 139.6(19) . 22_556
N3 Ag2 O6 94.4(10) . 22_556
N3 Ag2 O6 89.9(10) 22_556 22_556
N3 Ag2 O6 89.9(10) . .
N3 Ag2 O6 94.4(10) 22_556 .
O6 Ag2 O6 167.3(8) 22_556 .
N3 Ag2 Ag3 110.2(10) . .
N3 Ag2 Ag3 110.2(10) 22_556 .
O6 Ag2 Ag3 83.7(4) 22_556 .
O6 Ag2 Ag3 83.7(4) . .
N3 Ag2 Ag1 69.8(10) . 25_665
N3 Ag2 Ag1 69.8(10) 22_556 25_665
O6 Ag2 Ag1 96.3(4) 22_556 25_665
O6 Ag2 Ag1 96.3(4) . 25_665
Ag3 Ag2 Ag1 180.0 . 25_665
Ag2 Ag3 Ag2 120.000(1) . 3_675
Ag2 Ag3 Ag2 120.000(1) . 2_765
Ag2 Ag3 Ag2 120.000(1) 3_675 2_765
Bi1' O1 Bi1 10.6(13) . .
Bi1' O1 W1 119.0(9) . .
Bi1 O1 W1 113.0(5) . .
Bi1' O1 W2 118.8(9) . .
Bi1 O1 W2 112.7(5) . .
W1 O1 W2 95.3(5) . .
Bi1' O1 W3 128.8(14) . .
Bi1 O1 W3 139.4(6) . .
W1 O1 W3 93.8(4) . .
W2 O1 W3 93.4(4) . .
W2 O2 W1 116.5(9) . .
W1 O3 W2 142.9(8) . 20_565
W2 O4 Ag1 135.6(8) . .
W2 O5 W3 117.4(7) . .
W3 O6 Ag2 136.2(8) . .
W3 O7 W1 117.7(7) . .
W3 O8 W3 150.3(8) . 3_675
W1 O10 W2 154.2(8) . 3_675
C1 N1 Ag1 158(3) . .
N1 C1 C2 168(4) . .
N3 C3 C4 175(4) . .
C3 N3 Ag2 154(3) . .

loop_
_geom_bond_atom_site_label_1
_geom_bond_atom_site_label_2
_geom_bond_distance
_geom_bond_site_symmetry_2
W1 O9 1.704(14) .
W1 O10 1.906(12) .
W1 O3 1.909(13) .
W1 O7 1.930(14) .
W1 O2 1.956(16) .
W1 O1 2.225(12) .
W2 O4 1.712(13) .
W2 O3 1.909(12) 21_655
W2 O2 1.916(17) .
W2 O5 1.924(14) .
W2 O10 1.934(12) 2_765
W2 O1 2.232(12) .
W3 O6 1.738(15) .
W3 O8 1.896(12) .
W3 O7 1.924(14) .
W3 O8 1.925(12) 2_765
W3 O5 1.932(15) .
W3 O1 2.294(12) .
Bi1 Bi1 1.870(12) 19_775
Bi1 O1 2.123(12) 2_765
Bi1 O1 2.123(12) 3_675
Bi1 O1 2.123(12) .
Bi1 Bi1' 2.31(4) 19_775
Bi1' O1 1.89(2) 2_765
Bi1' O1 1.89(2) 3_675
Bi1' O1 1.89(2) .
Bi1' Bi1 2.31(4) 19_775
Bi1' Bi1' 2.75(9) 19_775
Ag1 N1 2.12(3) 34_545
Ag1 N1 2.12(3) .
Ag1 O4 2.586(15) .
Ag1 O4 2.586(15) 34_545
Ag1 Ag2 3.154(7) 25_665
Ag2 N3 2.19(4) .
Ag2 N3 2.19(4) 22_556
Ag2 O6 2.585(15) 22_556
Ag2 O6 2.585(15) .
Ag2 Ag3 2.720(6) .
Ag2 Ag1 3.154(7) 25_665
Ag3 Ag2 2.720(6) 3_675
Ag3 Ag2 2.720(6) 2_765
O3 W2 1.909(12) 20_565
O8 W3 1.925(12) 3_675
O10 W2 1.934(12) 3_675
N1 C1 1.14(4) .
C1 C2 1.48(4) .
C3 N3 1.20(5) .
C3 C4 1.49(5) .
W1' W3' 2.51(5) 3_675
W3' W1' 2.51(5) 2_765
